data_4517602
loop_
_publ_author_name
'Thomas, Kolle E.'
'Settineri, Nicholas S.'
'Teat, Simon J.'
'Steene, Erik'
'Ghosh, Abhik'

_publ_section_title
;
 Molecular Structure of Copper and \m-Oxodiiron Octafluorocorrole
 Derivatives: Insights into Ligand Noninnocence
;
_journal_name_full 'ACS Omega'
_journal_paper_doi 10.1021/acsomega.0c01035
_journal_year 2020
_chemical_absolute_configuration ad
_chemical_formula_moiety 'C74 H30 F16 Fe2 N8 O'
_chemical_formula_sum 'C74 H30 F16 Fe2 N8 O'
_chemical_formula_weight 1462.76
_space_group_crystal_system monoclinic
_space_group_IT_number 9
_space_group_name_Hall 'C -2yc'
_space_group_name_H-M_alt 'C 1 c 1'
_atom_sites_solution_hydrogens geom
_atom_sites_solution_primary dual
_audit_creation_method SHELXL-2014/7
_cell_angle_alpha 90
_cell_angle_beta 98.773(5)
_cell_angle_gamma 90
_cell_formula_units_Z 4
_cell_length_a 20.065(3)
_cell_length_b 21.913(3)
_cell_length_c 16.255(3)
_cell_measurement_reflns_used 9751
_cell_measurement_temperature 100(2)
_cell_measurement_theta_max 22.62
_cell_measurement_theta_min 2.84
_cell_volume 7063.5(19)
_computing_molecular_graphics 'Olex2 (Dolomanov et al., 2009)'
_computing_publication_material 'Olex2 (Dolomanov et al., 2009)'
_computing_structure_refinement 'SHELXL-2014/7 (Sheldrick, 2014)'
_diffrn_ambient_temperature 100(2)
_diffrn_detector_area_resol_mean 7.39
_diffrn_measured_fraction_theta_full 0.993
_diffrn_measured_fraction_theta_max 0.988
_diffrn_measurement_device_type 'Bruker D8 PHOTON-II CMOS'
_diffrn_measurement_method '\w/q shutterless scans'
_diffrn_radiation_type Synchrotron
_diffrn_radiation_wavelength 0.7288
_diffrn_reflns_av_R_equivalents 0.0647
_diffrn_reflns_av_unetI/netI 0.0489
_diffrn_reflns_Laue_measured_fraction_full 0.993
_diffrn_reflns_Laue_measured_fraction_max 0.988
_diffrn_reflns_limit_h_max 21
_diffrn_reflns_limit_h_min -21
_diffrn_reflns_limit_k_max 23
_diffrn_reflns_limit_k_min -23
_diffrn_reflns_limit_l_max 17
_diffrn_reflns_limit_l_min -17
_diffrn_reflns_number 51140
_diffrn_reflns_point_group_measured_fraction_full 0.993
_diffrn_reflns_point_group_measured_fraction_max 0.988
_diffrn_reflns_theta_full 22.500
_diffrn_reflns_theta_max 22.654
_diffrn_reflns_theta_min 2.106
_diffrn_source 'Advanced Light Source beamline 12.2.1'
_exptl_absorpt_coefficient_mu 0.533
_exptl_absorpt_correction_T_max 0.7448
_exptl_absorpt_correction_T_min 0.5439
_exptl_absorpt_correction_type multi-scan
_exptl_absorpt_process_details 'SADABS-2016/2 (Bruker,2016/2) was used for absorption correction.'
_exptl_crystal_colour orange
_exptl_crystal_density_diffrn 1.376
_exptl_crystal_description needle
_exptl_crystal_F_000 2936
_exptl_crystal_size_max 0.120
_exptl_crystal_size_mid 0.020
_exptl_crystal_size_min 0.020
_refine_diff_density_max 0.854
_refine_diff_density_min -0.396
_refine_diff_density_rms 0.101
_refine_ls_abs_structure_details
;
 Refined as an inversion twin.
;
_refine_ls_abs_structure_Flack 0.49(3)
_refine_ls_extinction_method none
_refine_ls_goodness_of_fit_ref 1.082
_refine_ls_hydrogen_treatment constr
_refine_ls_matrix_type full
_refine_ls_number_parameters 911
_refine_ls_number_reflns 8592
_refine_ls_number_restraints 38
_refine_ls_restrained_S_all 1.084
_refine_ls_R_factor_all 0.0696
_refine_ls_R_factor_gt 0.0669
_refine_ls_shift/su_max 0.000
_refine_ls_shift/su_mean 0.000
_refine_ls_structure_factor_coef Fsqd
_refine_ls_weighting_details 'w=1/[\s^2^(Fo^2^)+(0.1483P)^2^] where P=(Fo^2^+2Fc^2^)/3'
_refine_ls_weighting_scheme calc
_refine_ls_wR_factor_gt 0.1728
_refine_ls_wR_factor_ref 0.1774
_reflns_Friedel_coverage 0.998
_reflns_Friedel_fraction_full 0.993
_reflns_Friedel_fraction_max 0.989
_reflns_number_gt 7988
_reflns_number_total 8592
_reflns_threshold_expression 'I > 2\s(I)'
_cod_data_source_file ao0c01035_si_003.cif
_cod_data_source_block F8FeTPC_O
_cod_original_cell_volume 7063.4(19)
_cod_original_sg_symbol_H-M 'C c'
_cod_database_code 4517602
_shelx_shelxl_version_number 2014/7
_shelx_space_group_comment
;
The symmetry employed for this shelxl refinement is uniquely defined
by the following loop, which should always be used as a source of
symmetry information in preference to the above space-group names.
They are only intended as comments.
;
_shelx_estimated_absorpt_t_min 0.939
_shelx_estimated_absorpt_t_max 0.989

loop_
_space_group_symop_operation_xyz
'x, y, z'
'x, -y, z+1/2'
'x+1/2, y+1/2, z'
'x+1/2, -y+1/2, z+1/2'

loop_
_atom_site_label
_atom_site_type_symbol
_atom_site_fract_x
_atom_site_fract_y
_atom_site_fract_z
_atom_site_U_iso_or_equiv
_atom_site_adp_type
_atom_site_occupancy
_atom_site_site_symmetry_order
_atom_site_calc_flag
_atom_site_refinement_flags_posn
_atom_site_refinement_flags_adp
_atom_site_refinement_flags_occupancy
_atom_site_disorder_assembly
_atom_site_disorder_group
C1 C 0.4355(6) 0.5754(5) 0.6263(6) 0.088(3) Uani 1 1 d . . . . .
C2 C 0.4594(10) 0.6344(5) 0.6183(6) 0.104(4) Uani 1 1 d . . . . .
C3 C 0.5224(9) 0.6305(5) 0.6002(7) 0.102(4) Uani 1 1 d . . . . .
C4 C 0.5406(7) 0.5680(5) 0.5970(7) 0.092(3) Uani 1 1 d . . . . .
C5 C 0.6002(8) 0.5369(6) 0.5816(7) 0.099(4) Uani 1 1 d . . . . .
C6 C 0.6037(6) 0.4747(6) 0.5849(8) 0.101(3) Uani 1 1 d . . . . .
C7 C 0.6643(6) 0.4365(8) 0.5830(11) 0.125(4) Uani 1 1 d . . . . .
C8 C 0.6478(6) 0.3782(6) 0.5882(9) 0.105(3) Uani 1 1 d . . . . .
C9 C 0.5793(5) 0.3732(5) 0.5951(7) 0.087(3) Uani 1 1 d . . . . .
C10 C 0.5427(5) 0.3222(4) 0.6011(6) 0.080(2) Uani 1 1 d . . . . .
C11 C 0.4753(5) 0.3210(4) 0.6121(5) 0.074(2) Uani 1 1 d . . . . .
C12 C 0.4340(6) 0.2686(4) 0.6183(6) 0.083(2) Uani 1 1 d . . . . .
C13 C 0.3739(6) 0.2881(4) 0.6319(7) 0.088(3) Uani 1 1 d . . . . .
C14 C 0.3729(5) 0.3529(4) 0.6326(5) 0.069(2) Uani 1 1 d . . . . .
C15 C 0.3195(5) 0.3905(5) 0.6460(5) 0.079(2) Uani 1 1 d . . . . .
C16 C 0.3261(6) 0.4537(4) 0.6515(6) 0.071(3) Uani 1 1 d . . . . .
C17 C 0.2801(6) 0.5034(6) 0.6646(6) 0.087(3) Uani 1 1 d . . . . .
C18 C 0.3133(7) 0.5570(5) 0.6594(6) 0.088(3) Uani 1 1 d . . . . .
C19 C 0.3767(6) 0.5431(4) 0.6418(6) 0.075(3) Uani 1 1 d . . . . .
C20 C 0.6565(9) 0.5749(7) 0.5620(9) 0.128(4) Uani 1 1 d . U . . .
C21 C 0.6925(14) 0.6106(12) 0.6228(12) 0.218(11) Uani 1 1 d . U . . .
H21 H 0.6736 0.6186 0.6718 0.262 Uiso 1 1 calc R U . . .
C22 C 0.7586(14) 0.6368(12) 0.6158(13) 0.218(11) Uani 1 1 d . U . . .
H22 H 0.7895 0.6500 0.6627 0.261 Uiso 1 1 calc R U . . .
C23 C 0.7717(12) 0.6406(12) 0.5377(12) 0.190(9) Uani 1 1 d . U . . .
H23 H 0.8087 0.6650 0.5274 0.228 Uiso 1 1 calc R U . . .
C24 C 0.7353(11) 0.6115(11) 0.4727(12) 0.174(8) Uani 1 1 d . U . . .
H24 H 0.7460 0.6161 0.4181 0.209 Uiso 1 1 calc R U . . .
C25 C 0.6789(9) 0.5728(9) 0.4880(10) 0.138(5) Uani 1 1 d . U . . .
H25 H 0.6580 0.5461 0.4457 0.166 Uiso 1 1 calc R U . . .
C26 C 0.5766(5) 0.2611(5) 0.5950(5) 0.078(2) Uani 1 1 d . . . . .
C27 C 0.6009(7) 0.2277(6) 0.6660(7) 0.116(4) Uani 1 1 d . . . . .
H27 H 0.5984 0.2446 0.7192 0.139 Uiso 1 1 calc R U . . .
C28 C 0.6288(9) 0.1702(7) 0.6609(9) 0.133(5) Uani 1 1 d . . . . .
H28 H 0.6444 0.1474 0.7097 0.159 Uiso 1 1 calc R U . . .
C29 C 0.6333(7) 0.1471(6) 0.5829(8) 0.115(4) Uani 1 1 d . . . . .
H29 H 0.6526 0.1080 0.5778 0.139 Uiso 1 1 calc R U . . .
C30 C 0.6108(7) 0.1792(7) 0.5151(8) 0.123(4) Uani 1 1 d . . . . .
H30 H 0.6145 0.1629 0.4618 0.147 Uiso 1 1 calc R U . . .
C31 C 0.5822(7) 0.2358(6) 0.5213(7) 0.104(3) Uani 1 1 d . . . . .
H31 H 0.5658 0.2575 0.4718 0.125 Uiso 1 1 calc R U . . .
C32 C 0.2531(5) 0.3626(4) 0.6552(5) 0.079(2) Uani 1 1 d . . . . .
C33 C 0.2302(8) 0.3612(11) 0.7315(8) 0.160(8) Uani 1 1 d . . . . .
H33 H 0.2568 0.3793 0.7784 0.192 Uiso 1 1 calc R U . . .
C34 C 0.1717(8) 0.3350(12) 0.7407(8) 0.178(9) Uani 1 1 d . . . . .
H34 H 0.1592 0.3338 0.7948 0.213 Uiso 1 1 calc R U . . .
C35 C 0.1288(7) 0.3098(7) 0.6758(9) 0.120(4) Uani 1 1 d . . . . .
H35 H 0.0881 0.2902 0.6839 0.144 Uiso 1 1 calc R U . . .
C36 C 0.1472(10) 0.3144(9) 0.6005(9) 0.158(7) Uani 1 1 d . . . . .
H36 H 0.1173 0.3012 0.5528 0.190 Uiso 1 1 calc R U . . .
C37 C 0.2118(8) 0.3391(8) 0.5910(7) 0.132(5) Uani 1 1 d . . . . .
H37 H 0.2255 0.3388 0.5376 0.159 Uiso 1 1 calc R U . . .
C38 C 0.5210(5) 0.4015(5) 0.3215(6) 0.080(2) Uani 1 1 d . . . . .
C39 C 0.5503(5) 0.3456(6) 0.3060(6) 0.087(3) Uani 1 1 d . . . . .
C40 C 0.5049(5) 0.2998(5) 0.3122(5) 0.083(3) Uani 1 1 d . . . . .
C41 C 0.4449(5) 0.3276(5) 0.3332(5) 0.075(2) Uani 1 1 d . . . . .
C42 C 0.3825(5) 0.3033(4) 0.3407(5) 0.074(2) Uani 1 1 d . . . . .
C43 C 0.3286(5) 0.3412(4) 0.3544(5) 0.070(2) Uani 1 1 d . . . . .
C44 C 0.2608(5) 0.3239(4) 0.3592(6) 0.078(2) Uani 1 1 d . . . . .
C45 C 0.2236(4) 0.3720(5) 0.3699(6) 0.076(2) Uani 1 1 d . . . . .
C46 C 0.2679(4) 0.4250(4) 0.3770(5) 0.069(2) Uani 1 1 d . . . . .
C47 C 0.2513(4) 0.4846(5) 0.3942(5) 0.071(2) Uani 1 1 d . . . . .
C48 C 0.2974(5) 0.5344(5) 0.4021(6) 0.075(2) Uani 1 1 d . . . . .
C49 C 0.2916(5) 0.5913(5) 0.4352(6) 0.081(2) Uani 1 1 d . . . . .
C50 C 0.3471(5) 0.6237(4) 0.4268(6) 0.080(2) Uani 1 1 d . . . . .
C51 C 0.3910(5) 0.5871(4) 0.3862(6) 0.077(2) Uani 1 1 d . . . . .
C52 C 0.4552(6) 0.6030(5) 0.3633(6) 0.084(3) Uani 1 1 d . . . . .
C53 C 0.4974(6) 0.5599(5) 0.3392(7) 0.084(3) Uani 1 1 d . . . . .
C54 C 0.5602(6) 0.5634(7) 0.3071(7) 0.093(3) Uani 1 1 d . . . . .
C55 C 0.5815(6) 0.5050(8) 0.2995(6) 0.100(4) Uani 1 1 d . . . . .
C56 C 0.5338(5) 0.4643(6) 0.3227(7) 0.080(3) Uani 1 1 d . . . . .
C57 C 0.3717(5) 0.2366(5) 0.3313(6) 0.086(3) Uani 1 1 d . . . . .
C58 C 0.4011(6) 0.1975(6) 0.3947(8) 0.102(3) Uani 1 1 d . . . . .
H58 H 0.4256 0.2150 0.4436 0.122 Uiso 1 1 calc R U . . .
C59 C 0.3963(9) 0.1362(7) 0.3895(13) 0.130(4) Uani 1 1 d . . . . .
H59 H 0.4179 0.1115 0.4337 0.156 Uiso 1 1 calc R U . . .
C60 C 0.3615(12) 0.1105(7) 0.3226(17) 0.155(7) Uani 1 1 d . . . . .
H60 H 0.3590 0.0673 0.3187 0.186 Uiso 1 1 calc R U . . .
C61 C 0.3288(10) 0.1458(9) 0.2586(14) 0.148(6) Uani 1 1 d . . . . .
H61 H 0.3023 0.1270 0.2120 0.178 Uiso 1 1 calc R U . . .
C62 C 0.3351(8) 0.2124(7) 0.2627(9) 0.122(4) Uani 1 1 d . . . . .
H62 H 0.3141 0.2376 0.2186 0.146 Uiso 1 1 calc R U . . .
C63 C 0.1806(5) 0.4982(5) 0.4094(6) 0.086(3) Uani 1 1 d . . . . .
C64 C 0.1597(6) 0.4791(7) 0.4811(8) 0.109(3) Uani 1 1 d . . . . .
H64 H 0.1902 0.4580 0.5218 0.131 Uiso 1 1 calc R U . . .
C65 C 0.0935(7) 0.4904(9) 0.4954(12) 0.134(5) Uani 1 1 d . . . . .
H65 H 0.0796 0.4789 0.5465 0.161 Uiso 1 1 calc R U . . .
C66 C 0.0520(9) 0.5168(8) 0.4378(13) 0.140(5) Uani 1 1 d . . . . .
H66 H 0.0062 0.5213 0.4452 0.168 Uiso 1 1 calc R U . . .
C67 C 0.0713(8) 0.5379(10) 0.3684(13) 0.151(6) Uani 1 1 d . . . . .
H67 H 0.0407 0.5597 0.3287 0.181 Uiso 1 1 calc R U . . .
C68 C 0.1376(6) 0.5273(8) 0.3550(8) 0.117(4) Uani 1 1 d . . . . .
H68 H 0.1515 0.5416 0.3052 0.140 Uiso 1 1 calc R U . . .
C69 C 0.4751(7) 0.6679(6) 0.3648(7) 0.102(4) Uani 1 1 d . . . . .
C70 C 0.5415(7) 0.6842(6) 0.4004(6) 0.103(3) Uani 1 1 d . . . . .
H70 H 0.5724 0.6541 0.4250 0.124 Uiso 1 1 calc R U . . .
C71 C 0.5611(9) 0.7468(7) 0.3985(9) 0.124(5) Uani 1 1 d . . . . .
H71 H 0.6050 0.7592 0.4230 0.149 Uiso 1 1 calc R U . . .
C72 C 0.5148(11) 0.7898(7) 0.3600(10) 0.137(6) Uani 1 1 d . . . . .
H72 H 0.5284 0.8312 0.3589 0.164 Uiso 1 1 calc R U . . .
C73 C 0.4515(11) 0.7747(7) 0.3243(8) 0.128(5) Uani 1 1 d . . . . .
H73 H 0.4215 0.8049 0.2982 0.154 Uiso 1 1 calc R U . . .
C74 C 0.4306(7) 0.7122(5) 0.3269(7) 0.105(3) Uani 1 1 d . . . . .
H74 H 0.3863 0.7009 0.3026 0.126 Uiso 1 1 calc R U . . .
F1 F 0.4238(5) 0.6853(3) 0.6307(4) 0.129(3) Uani 1 1 d . . . . .
F2 F 0.5625(6) 0.6785(3) 0.5915(5) 0.148(4) Uani 1 1 d . . . . .
F3 F 0.7269(5) 0.4610(5) 0.5807(9) 0.167(4) Uani 1 1 d . . . . .
F4 F 0.6922(4) 0.3331(4) 0.5902(7) 0.148(3) Uani 1 1 d . . . . .
F5 F 0.4518(4) 0.2104(3) 0.6146(5) 0.110(2) Uani 1 1 d . . . . .
F6 F 0.3239(4) 0.2517(3) 0.6459(5) 0.124(2) Uani 1 1 d . . . . .
F7 F 0.2171(4) 0.4961(3) 0.6808(4) 0.108(2) Uani 1 1 d . . . . .
F8 F 0.2875(4) 0.6122(3) 0.6702(4) 0.115(2) Uani 1 1 d . . . . .
F9 F 0.6115(3) 0.3396(4) 0.2841(4) 0.1077(19) Uani 1 1 d . . . . .
F10 F 0.5158(3) 0.2415(3) 0.3001(4) 0.1004(17) Uani 1 1 d . . . . .
F11 F 0.2365(3) 0.2660(3) 0.3534(4) 0.0985(16) Uani 1 1 d . . . . .
F12 F 0.1587(3) 0.3714(3) 0.3752(4) 0.0928(15) Uani 1 1 d . . . . .
F13 F 0.2384(3) 0.6127(3) 0.4674(4) 0.1014(17) Uani 1 1 d . . . . .
F14 F 0.3589(4) 0.6816(3) 0.4535(4) 0.1004(16) Uani 1 1 d . . . . .
F15 F 0.5917(4) 0.6121(4) 0.2880(4) 0.112(2) Uani 1 1 d . . . . .
F16 F 0.6399(3) 0.4882(4) 0.2721(4) 0.114(2) Uani 1 1 d . . . . .
Fe1 Fe 0.46025(6) 0.45293(5) 0.59195(6) 0.0676(4) Uani 1 1 d . . . . .
Fe2 Fe 0.41048(5) 0.45519(5) 0.38049(6) 0.0657(4) Uani 1 1 d . . . . .
N1 N 0.4863(5) 0.5357(4) 0.6134(5) 0.085(3) Uani 1 1 d . . . . .
N2 N 0.5543(4) 0.4328(4) 0.5955(5) 0.083(2) Uani 1 1 d . . . . .
N3 N 0.4369(4) 0.3717(3) 0.6234(4) 0.0728(19) Uani 1 1 d . . . . .
N4 N 0.3835(4) 0.4817(3) 0.6373(4) 0.0727(19) Uani 1 1 d . . . . .
N5 N 0.4571(3) 0.3882(4) 0.3379(4) 0.0716(18) Uani 1 1 d . . . . .
N6 N 0.3316(3) 0.4046(4) 0.3638(4) 0.0691(18) Uani 1 1 d . . . . .
N7 N 0.3610(4) 0.5313(4) 0.3741(5) 0.076(2) Uani 1 1 d . . . . .
N8 N 0.4827(4) 0.4995(4) 0.3434(4) 0.077(2) Uani 1 1 d . . . . .
O1 O 0.4318(4) 0.4512(2) 0.4872(5) 0.0737(13) Uani 1 1 d . . . . .

loop_
_atom_site_aniso_label
_atom_site_aniso_U_11
_atom_site_aniso_U_22
_atom_site_aniso_U_33
_atom_site_aniso_U_23
_atom_site_aniso_U_13
_atom_site_aniso_U_12
C1 0.121(9) 0.078(6) 0.059(5) -0.020(5) -0.007(5) 0.008(6)
C2 0.187(14) 0.064(6) 0.054(5) -0.005(4) -0.001(7) 0.005(7)
C3 0.156(12) 0.081(7) 0.065(6) -0.008(5) 0.007(7) -0.018(7)
C4 0.120(9) 0.085(6) 0.065(6) -0.009(5) -0.004(6) -0.022(7)
C5 0.122(10) 0.113(8) 0.060(6) -0.018(5) 0.003(6) -0.034(7)
C6 0.090(7) 0.112(8) 0.096(8) -0.023(7) 0.001(6) -0.031(7)
C7 0.070(7) 0.151(12) 0.149(12) 0.006(9) 0.002(7) -0.001(7)
C8 0.084(7) 0.103(8) 0.130(10) -0.006(7) 0.021(6) 0.003(6)
C9 0.093(7) 0.087(7) 0.078(6) -0.004(5) 0.008(5) 0.007(5)
C10 0.092(6) 0.091(6) 0.057(5) -0.006(4) 0.012(4) 0.003(5)
C11 0.100(7) 0.071(5) 0.055(5) -0.007(4) 0.021(4) 0.009(5)
C12 0.108(7) 0.066(5) 0.082(6) -0.008(4) 0.036(5) 0.005(5)
C13 0.115(8) 0.065(5) 0.094(7) -0.003(5) 0.045(6) -0.013(5)
C14 0.086(6) 0.068(5) 0.058(5) -0.008(4) 0.027(4) -0.001(4)
C15 0.092(6) 0.102(7) 0.049(4) -0.004(4) 0.025(4) 0.000(5)
C16 0.086(6) 0.080(6) 0.051(5) -0.008(4) 0.020(5) 0.004(4)
C17 0.103(7) 0.104(8) 0.056(5) -0.013(5) 0.022(5) 0.020(6)
C18 0.134(10) 0.074(6) 0.052(5) -0.009(4) 0.001(5) 0.041(6)
C19 0.104(8) 0.068(6) 0.047(5) -0.007(4) -0.008(5) 0.013(5)
C20 0.160(8) 0.122(8) 0.113(6) -0.031(6) 0.052(6) -0.056(7)
C21 0.258(13) 0.28(2) 0.134(7) -0.088(11) 0.095(8) -0.183(16)
C22 0.250(12) 0.29(2) 0.132(6) -0.042(8) 0.073(6) -0.174(16)
C23 0.210(12) 0.244(19) 0.128(6) -0.023(8) 0.063(7) -0.109(14)
C24 0.181(11) 0.224(16) 0.128(6) -0.024(7) 0.058(6) -0.076(12)
C25 0.148(8) 0.166(10) 0.109(6) -0.021(6) 0.044(5) -0.033(8)
C26 0.078(5) 0.092(6) 0.066(5) -0.008(4) 0.016(4) 0.019(4)
C27 0.138(10) 0.136(9) 0.077(7) -0.013(6) 0.026(6) 0.045(8)
C28 0.157(12) 0.146(11) 0.093(8) 0.003(7) 0.010(8) 0.065(10)
C29 0.147(10) 0.106(7) 0.097(8) -0.009(6) 0.029(7) 0.054(7)
C30 0.133(10) 0.161(11) 0.072(7) -0.027(7) 0.011(6) 0.044(9)
C31 0.133(9) 0.109(7) 0.070(6) -0.015(5) 0.012(6) 0.041(7)
C32 0.096(6) 0.091(6) 0.053(5) -0.008(4) 0.021(4) -0.005(5)
C33 0.127(10) 0.30(2) 0.061(7) -0.022(9) 0.037(6) -0.062(13)
C34 0.132(11) 0.34(3) 0.068(7) -0.043(11) 0.050(7) -0.087(14)
C35 0.117(9) 0.145(10) 0.114(9) -0.017(8) 0.065(8) -0.033(8)
C36 0.185(15) 0.197(16) 0.089(9) 0.013(9) 0.012(9) -0.100(13)
C37 0.161(12) 0.178(13) 0.066(6) -0.006(7) 0.043(7) -0.069(10)
C38 0.078(6) 0.108(8) 0.057(5) -0.007(5) 0.018(4) -0.005(5)
C39 0.072(6) 0.130(8) 0.065(5) -0.004(5) 0.028(4) 0.011(6)
C40 0.077(6) 0.116(8) 0.056(5) -0.016(5) 0.014(4) 0.014(5)
C41 0.084(6) 0.090(6) 0.051(4) -0.006(4) 0.014(4) -0.001(5)
C42 0.078(6) 0.098(6) 0.049(4) -0.009(4) 0.020(4) -0.007(5)
C43 0.080(5) 0.076(5) 0.058(5) -0.013(4) 0.024(4) -0.007(4)
C44 0.077(5) 0.088(6) 0.072(5) -0.007(4) 0.024(4) -0.015(5)
C45 0.059(5) 0.101(6) 0.074(5) -0.011(4) 0.023(4) -0.010(5)
C46 0.071(5) 0.092(6) 0.045(4) -0.005(4) 0.015(3) -0.001(4)
C47 0.067(5) 0.092(6) 0.057(5) -0.007(4) 0.018(4) 0.005(4)
C48 0.067(5) 0.089(6) 0.069(6) 0.001(4) 0.011(4) 0.003(4)
C49 0.083(6) 0.090(6) 0.069(5) -0.019(5) 0.012(4) 0.008(5)
C50 0.099(7) 0.072(5) 0.065(5) -0.001(4) 0.002(5) 0.001(5)
C51 0.087(6) 0.081(6) 0.061(5) 0.001(4) 0.004(4) -0.012(5)
C52 0.091(6) 0.098(7) 0.065(5) 0.018(5) 0.014(5) -0.027(6)
C53 0.091(7) 0.088(6) 0.075(7) 0.009(5) 0.024(5) -0.020(6)
C54 0.091(7) 0.123(10) 0.067(6) 0.013(6) 0.026(5) -0.041(7)
C55 0.085(7) 0.155(12) 0.062(6) -0.004(6) 0.023(5) -0.043(7)
C56 0.067(6) 0.127(8) 0.050(5) -0.008(5) 0.018(4) -0.012(5)
C57 0.091(6) 0.092(6) 0.080(6) -0.022(5) 0.030(5) -0.007(5)
C58 0.104(7) 0.108(8) 0.101(8) 0.011(6) 0.041(6) 0.027(6)
C59 0.140(11) 0.098(9) 0.162(14) -0.003(9) 0.055(10) 0.012(8)
C60 0.196(17) 0.079(8) 0.21(2) -0.016(12) 0.101(16) -0.005(10)
C61 0.170(14) 0.117(11) 0.172(16) -0.049(12) 0.069(13) -0.039(11)
C62 0.131(9) 0.119(9) 0.120(10) -0.038(8) 0.031(8) -0.013(7)
C63 0.072(5) 0.103(6) 0.084(6) -0.017(5) 0.017(5) 0.006(5)
C64 0.083(6) 0.159(10) 0.093(8) -0.030(7) 0.032(6) -0.006(7)
C65 0.098(8) 0.177(14) 0.138(12) -0.050(11) 0.051(9) 0.002(9)
C66 0.108(10) 0.149(12) 0.178(16) 0.018(11) 0.066(12) 0.030(9)
C67 0.101(10) 0.216(19) 0.141(14) 0.008(11) 0.032(9) 0.021(9)
C68 0.090(7) 0.174(12) 0.090(8) 0.000(8) 0.026(6) 0.031(8)
C69 0.139(10) 0.096(7) 0.074(7) 0.002(5) 0.031(6) -0.040(7)
C70 0.127(9) 0.118(8) 0.064(5) 0.005(5) 0.017(5) -0.050(7)
C71 0.158(12) 0.114(9) 0.103(8) 0.001(7) 0.033(8) -0.063(9)
C72 0.209(18) 0.106(9) 0.100(9) 0.002(8) 0.043(11) -0.061(11)
C73 0.189(16) 0.112(9) 0.086(8) 0.006(7) 0.030(9) -0.012(10)
C74 0.133(9) 0.089(7) 0.090(7) 0.008(6) 0.008(7) -0.023(7)
F1 0.240(10) 0.070(4) 0.073(4) -0.002(3) 0.011(5) 0.015(4)
F2 0.269(11) 0.095(4) 0.084(4) -0.009(3) 0.036(5) -0.076(6)
F3 0.095(5) 0.175(8) 0.224(12) 0.019(7) 0.002(6) -0.043(5)
F4 0.090(4) 0.153(7) 0.201(9) 0.003(6) 0.022(5) 0.016(4)
F5 0.140(5) 0.072(3) 0.131(6) -0.015(3) 0.059(4) 0.004(3)
F6 0.145(6) 0.085(4) 0.159(6) -0.002(4) 0.075(5) -0.015(4)
F7 0.112(5) 0.135(5) 0.083(4) -0.009(3) 0.034(3) 0.034(4)
F8 0.165(6) 0.104(4) 0.071(3) -0.011(3) 0.002(4) 0.055(4)
F9 0.073(3) 0.157(6) 0.100(4) -0.006(4) 0.034(3) 0.013(3)
F10 0.110(4) 0.120(5) 0.078(3) -0.009(3) 0.035(3) 0.026(3)
F11 0.104(4) 0.088(3) 0.112(4) -0.017(3) 0.045(3) -0.025(3)
F12 0.074(3) 0.108(4) 0.102(4) -0.017(3) 0.032(3) -0.018(3)
F13 0.107(4) 0.099(3) 0.101(4) -0.024(3) 0.025(3) 0.000(3)
F14 0.130(4) 0.087(3) 0.083(3) -0.007(3) 0.012(3) -0.009(3)
F15 0.119(5) 0.143(5) 0.081(4) 0.002(4) 0.035(3) -0.059(4)
F16 0.085(4) 0.175(6) 0.093(4) -0.012(4) 0.046(3) -0.027(4)
Fe1 0.0828(9) 0.0699(7) 0.0501(8) -0.0054(5) 0.0105(6) -0.0059(5)
Fe2 0.0648(7) 0.0874(8) 0.0468(7) -0.0009(5) 0.0147(5) -0.0081(5)
N1 0.109(7) 0.077(5) 0.063(5) -0.007(4) -0.009(4) -0.030(5)
N2 0.080(5) 0.099(5) 0.070(4) -0.014(4) 0.014(4) -0.015(5)
N3 0.095(5) 0.069(4) 0.059(4) -0.006(3) 0.024(4) 0.008(4)
N4 0.100(5) 0.067(4) 0.049(4) -0.011(3) 0.005(4) 0.008(4)
N5 0.060(4) 0.107(6) 0.049(4) -0.001(3) 0.011(3) -0.008(4)
N6 0.070(4) 0.099(5) 0.041(3) -0.002(3) 0.018(3) 0.002(4)
N7 0.073(5) 0.097(5) 0.058(4) 0.001(4) 0.012(4) -0.009(4)
N8 0.069(4) 0.108(6) 0.056(4) 0.002(4) 0.016(3) -0.010(4)
O1 0.078(3) 0.088(3) 0.057(3) -0.002(3) 0.016(2) -0.010(3)

loop_
_atom_type_symbol
_atom_type_description
_atom_type_scat_dispersion_real
_atom_type_scat_dispersion_imag
_atom_type_scat_source
C C 0.0037 0.0017 'International Tables Vol C Tables 4.2.6.8 and 6.1.1.4'
H H 0.0000 0.0000 'International Tables Vol C Tables 4.2.6.8 and 6.1.1.4'
F F 0.0189 0.0109 'International Tables Vol C Tables 4.2.6.8 and 6.1.1.4'
Fe Fe 0.3621 0.8896 'International Tables Vol C Tables 4.2.6.8 and 6.1.1.4'
N N 0.0070 0.0034 'International Tables Vol C Tables 4.2.6.8 and 6.1.1.4'
O O 0.0106 0.0060 'International Tables Vol C Tables 4.2.6.8 and 6.1.1.4'

loop_
_geom_angle_atom_site_label_1
_geom_angle_atom_site_label_2
_geom_angle_atom_site_label_3
_geom_angle
_geom_angle_site_symmetry_1
_geom_angle_site_symmetry_3
_geom_angle_publ_flag
N1 C1 C2 107.3(12) . . ?
N1 C1 C19 111.4(9) . . ?
C2 C1 C19 141.3(12) . . ?
C3 C2 F1 128.2(12) . . ?
C3 C2 C1 108.0(11) . . ?
F1 C2 C1 123.7(16) . . ?
C2 C3 F2 124.8(12) . . ?
C2 C3 C4 109.0(11) . . ?
F2 C3 C4 126.1(15) . . ?
N1 C4 C3 106.1(12) . . ?
N1 C4 C5 120.1(10) . . ?
C3 C4 C5 133.8(12) . . ?
C6 C5 C4 120.5(12) . . ?
C6 C5 C20 122.4(15) . . ?
C4 C5 C20 117.1(12) . . ?
C5 C6 N2 129.4(13) . . ?
C5 C6 C7 126.9(12) . . ?
N2 C6 C7 103.6(11) . . ?
C8 C7 F3 128.1(13) . . ?
C8 C7 C6 109.3(11) . . ?
F3 C7 C6 122.5(14) . . ?
C7 C8 F4 123.1(11) . . ?
C7 C8 C9 109.7(11) . . ?
F4 C8 C9 127.1(11) . . ?
C10 C9 N2 125.0(10) . . ?
C10 C9 C8 128.5(10) . . ?
N2 C9 C8 106.5(9) . . ?
C9 C10 C11 125.1(9) . . ?
C9 C10 C26 118.3(9) . . ?
C11 C10 C26 116.6(9) . . ?
N3 C11 C10 125.2(8) . . ?
N3 C11 C12 107.2(8) . . ?
C10 C11 C12 127.6(8) . . ?
F5 C12 C13 125.0(9) . . ?
F5 C12 C11 127.3(9) . . ?
C13 C12 C11 107.6(8) . . ?
F6 C13 C12 124.2(9) . . ?
F6 C13 C14 126.0(9) . . ?
C12 C13 C14 109.7(9) . . ?
N3 C14 C15 126.3(8) . . ?
N3 C14 C13 106.4(8) . . ?
C15 C14 C13 127.1(9) . . ?
C16 C15 C14 121.9(9) . . ?
C16 C15 C32 118.6(9) . . ?
C14 C15 C32 119.5(9) . . ?
N4 C16 C15 121.0(9) . . ?
N4 C16 C17 105.0(8) . . ?
C15 C16 C17 133.8(10) . . ?
F7 C17 C18 126.9(10) . . ?
F7 C17 C16 125.1(11) . . ?
C18 C17 C16 108.0(10) . . ?
F8 C18 C17 124.8(13) . . ?
F8 C18 C19 127.9(12) . . ?
C17 C18 C19 107.3(8) . . ?
N4 C19 C18 109.6(10) . . ?
N4 C19 C1 112.8(10) . . ?
C18 C19 C1 137.6(9) . . ?
C25 C20 C21 116.8(14) . . ?
C25 C20 C5 122.8(13) . . ?
C21 C20 C5 120.1(12) . . ?
C20 C21 C22 123.3(17) . . ?
C20 C21 H21 118.3 . . ?
C22 C21 H21 118.3 . . ?
C23 C22 C21 114.1(19) . . ?
C23 C22 H22 122.9 . . ?
C21 C22 H22 122.9 . . ?
C22 C23 C24 123.6(18) . . ?
C22 C23 H23 118.2 . . ?
C24 C23 H23 118.2 . . ?
C23 C24 C25 118.7(16) . . ?
C23 C24 H24 120.6 . . ?
C25 C24 H24 120.6 . . ?
C20 C25 C24 120.2(15) . . ?
C20 C25 H25 119.9 . . ?
C24 C25 H25 119.9 . . ?
C31 C26 C27 117.1(9) . . ?
C31 C26 C10 121.7(9) . . ?
C27 C26 C10 121.1(8) . . ?
C28 C27 C26 121.5(10) . . ?
C28 C27 H27 119.2 . . ?
C26 C27 H27 119.2 . . ?
C29 C28 C27 118.1(12) . . ?
C29 C28 H28 120.9 . . ?
C27 C28 H28 120.9 . . ?
C30 C29 C28 120.5(11) . . ?
C30 C29 H29 119.7 . . ?
C28 C29 H29 119.7 . . ?
C29 C30 C31 120.5(11) . . ?
C29 C30 H30 119.7 . . ?
C31 C30 H30 119.7 . . ?
C26 C31 C30 122.1(11) . . ?
C26 C31 H31 118.9 . . ?
C30 C31 H31 118.9 . . ?
C37 C32 C33 116.1(11) . . ?
C37 C32 C15 122.4(9) . . ?
C33 C32 C15 121.4(9) . . ?
C34 C33 C32 121.8(13) . . ?
C34 C33 H33 119.1 . . ?
C32 C33 H33 119.1 . . ?
C33 C34 C35 123.0(11) . . ?
C33 C34 H34 118.5 . . ?
C35 C34 H34 118.5 . . ?
C36 C35 C34 116.5(12) . . ?
C36 C35 H35 121.8 . . ?
C34 C35 H35 121.8 . . ?
C35 C36 C37 120.6(13) . . ?
C35 C36 H36 119.7 . . ?
C37 C36 H36 119.7 . . ?
C32 C37 C36 121.7(11) . . ?
C32 C37 H37 119.2 . . ?
C36 C37 H37 119.2 . . ?
N5 C38 C39 106.2(9) . . ?
N5 C38 C56 112.3(9) . . ?
C39 C38 C56 141.5(10) . . ?
F9 C39 C40 126.5(11) . . ?
F9 C39 C38 124.3(11) . . ?
C40 C39 C38 109.1(8) . . ?
F10 C40 C39 125.0(9) . . ?
F10 C40 C41 127.7(10) . . ?
C39 C40 C41 107.2(10) . . ?
N5 C41 C42 122.2(9) . . ?
N5 C41 C40 106.2(9) . . ?
C42 C41 C40 131.4(10) . . ?
C41 C42 C43 121.0(9) . . ?
C41 C42 C57 119.3(8) . . ?
C43 C42 C57 119.7(8) . . ?
N6 C43 C42 125.7(8) . . ?
N6 C43 C44 106.4(8) . . ?
C42 C43 C44 127.9(8) . . ?
C45 C44 F11 123.5(8) . . ?
C45 C44 C43 111.1(8) . . ?
F11 C44 C43 125.4(8) . . ?
F12 C45 C44 125.8(8) . . ?
F12 C45 C46 126.9(8) . . ?
C44 C45 C46 107.2(7) . . ?
C47 C46 N6 125.6(8) . . ?
C47 C46 C45 127.2(8) . . ?
N6 C46 C45 107.2(8) . . ?
C46 C47 C48 124.6(8) . . ?
C46 C47 C63 118.7(8) . . ?
C48 C47 C63 116.6(9) . . ?
C49 C48 N7 107.6(9) . . ?
C49 C48 C47 129.8(9) . . ?
N7 C48 C47 122.6(9) . . ?
F13 C49 C50 125.0(8) . . ?
F13 C49 C48 126.2(9) . . ?
C50 C49 C48 108.7(9) . . ?
C49 C50 F14 124.8(9) . . ?
C49 C50 C51 109.2(8) . . ?
F14 C50 C51 125.9(9) . . ?
N7 C51 C50 106.3(8) . . ?
N7 C51 C52 124.9(9) . . ?
C50 C51 C52 128.8(9) . . ?
C53 C52 C51 121.8(10) . . ?
C53 C52 C69 119.6(10) . . ?
C51 C52 C69 118.6(11) . . ?
N8 C53 C52 120.7(9) . . ?
N8 C53 C54 106.1(11) . . ?
C52 C53 C54 133.2(11) . . ?
F15 C54 C55 125.4(11) . . ?
F15 C54 C53 127.8(14) . . ?
C55 C54 C53 106.8(10) . . ?
C54 C55 F16 125.4(10) . . ?
C54 C55 C56 109.7(11) . . ?
F16 C55 C56 124.9(14) . . ?
N8 C56 C38 114.6(9) . . ?
N8 C56 C55 106.0(11) . . ?
C38 C56 C55 138.9(12) . . ?
C62 C57 C58 119.0(11) . . ?
C62 C57 C42 121.8(11) . . ?
C58 C57 C42 119.3(10) . . ?
C59 C58 C57 123.1(15) . . ?
C59 C58 H58 118.5 . . ?
C57 C58 H58 118.5 . . ?
C60 C59 C58 119.8(17) . . ?
C60 C59 H59 120.1 . . ?
C58 C59 H59 120.1 . . ?
C59 C60 C61 120.8(14) . . ?
C59 C60 H60 119.6 . . ?
C61 C60 H60 119.6 . . ?
C60 C61 C62 119.7(17) . . ?
C60 C61 H61 120.1 . . ?
C62 C61 H61 120.1 . . ?
C57 C62 C61 117.5(16) . . ?
C57 C62 H62 121.2 . . ?
C61 C62 H62 121.2 . . ?
C68 C63 C64 118.1(10) . . ?
C68 C63 C47 121.9(10) . . ?
C64 C63 C47 120.0(10) . . ?
C63 C64 C65 120.6(15) . . ?
C63 C64 H64 119.7 . . ?
C65 C64 H64 119.7 . . ?
C66 C65 C64 118.7(16) . . ?
C66 C65 H65 120.6 . . ?
C64 C65 H65 120.6 . . ?
C65 C66 C67 122.1(15) . . ?
C65 C66 H66 118.9 . . ?
C67 C66 H66 118.9 . . ?
C66 C67 C68 118.7(17) . . ?
C66 C67 H67 120.6 . . ?
C68 C67 H67 120.6 . . ?
C63 C68 C67 121.5(15) . . ?
C63 C68 H68 119.3 . . ?
C67 C68 H68 119.3 . . ?
C74 C69 C70 120.2(11) . . ?
C74 C69 C52 120.7(11) . . ?
C70 C69 C52 119.0(12) . . ?
C69 C70 C71 118.5(14) . . ?
C69 C70 H70 120.7 . . ?
C71 C70 H70 120.7 . . ?
C72 C71 C70 119.3(14) . . ?
C72 C71 H71 120.4 . . ?
C70 C71 H71 120.4 . . ?
C73 C72 C71 122.8(13) . . ?
C73 C72 H72 118.6 . . ?
C71 C72 H72 118.6 . . ?
C72 C73 C74 118.6(15) . . ?
C72 C73 H73 120.7 . . ?
C74 C73 H73 120.7 . . ?
C69 C74 C73 120.5(13) . . ?
C69 C74 H74 119.7 . . ?
C73 C74 H74 119.7 . . ?
O1 Fe1 N1 104.1(3) . . ?
O1 Fe1 N4 103.0(3) . . ?
N1 Fe1 N4 80.2(4) . . ?
O1 Fe1 N3 100.7(3) . . ?
N1 Fe1 N3 154.3(3) . . ?
N4 Fe1 N3 87.7(3) . . ?
O1 Fe1 N2 101.6(4) . . ?
N1 Fe1 N2 88.4(4) . . ?
N4 Fe1 N2 154.8(3) . . ?
N3 Fe1 N2 93.2(4) . . ?
O1 Fe2 N8 105.0(3) . . ?
O1 Fe2 N6 100.7(3) . . ?
N8 Fe2 N6 153.6(3) . . ?
O1 Fe2 N5 105.3(3) . . ?
N8 Fe2 N5 80.9(4) . . ?
N6 Fe2 N5 86.8(3) . . ?
O1 Fe2 N7 98.3(3) . . ?
N8 Fe2 N7 87.2(4) . . ?
N6 Fe2 N7 94.9(3) . . ?
N5 Fe2 N7 155.6(3) . . ?
C4 N1 C1 109.6(9) . . ?
C4 N1 Fe1 131.8(9) . . ?
C1 N1 Fe1 116.0(7) . . ?
C6 N2 C9 110.8(10) . . ?
C6 N2 Fe1 124.1(8) . . ?
C9 N2 Fe1 124.3(7) . . ?
C14 N3 C11 108.9(7) . . ?
C14 N3 Fe1 124.9(6) . . ?
C11 N3 Fe1 123.0(6) . . ?
C19 N4 C16 110.1(9) . . ?
C19 N4 Fe1 116.3(8) . . ?
C16 N4 Fe1 132.1(6) . . ?
C41 N5 C38 111.3(8) . . ?
C41 N5 Fe2 132.5(6) . . ?
C38 N5 Fe2 115.1(7) . . ?
C43 N6 C46 108.0(7) . . ?
C43 N6 Fe2 127.6(6) . . ?
C46 N6 Fe2 123.2(6) . . ?
C51 N7 C48 108.1(8) . . ?
C51 N7 Fe2 123.6(6) . . ?
C48 N7 Fe2 120.1(7) . . ?
C53 N8 C56 111.2(9) . . ?
C53 N8 Fe2 133.6(8) . . ?
C56 N8 Fe2 115.0(7) . . ?
Fe1 O1 Fe2 173.5(4) . . ?

loop_
_geom_bond_atom_site_label_1
_geom_bond_atom_site_label_2
_geom_bond_distance
_geom_bond_site_symmetry_2
_geom_bond_publ_flag
C1 N1 1.381(15) . ?
C1 C2 1.393(17) . ?
C1 C19 1.431(17) . ?
C2 C3 1.34(2) . ?
C2 F1 1.355(16) . ?
C3 F2 1.345(15) . ?
C3 C4 1.420(17) . ?
C4 N1 1.358(16) . ?
C4 C5 1.432(19) . ?
C5 C6 1.366(19) . ?
C5 C20 1.476(19) . ?
C6 N2 1.382(15) . ?
C6 C7 1.48(2) . ?
C7 C8 1.33(2) . ?
C7 F3 1.371(16) . ?
C8 F4 1.327(15) . ?
C8 C9 1.402(17) . ?
C9 C10 1.347(15) . ?
C9 N2 1.399(14) . ?
C10 C11 1.392(15) . ?
C10 C26 1.512(14) . ?
C11 N3 1.379(12) . ?
C11 C12 1.430(15) . ?
C12 F5 1.328(11) . ?
C12 C13 1.331(15) . ?
C13 F6 1.328(12) . ?
C13 C14 1.420(13) . ?
C14 N3 1.379(12) . ?
C14 C15 1.394(14) . ?
C15 C16 1.392(14) . ?
C15 C32 1.494(14) . ?
C16 N4 1.357(13) . ?
C16 C17 1.464(15) . ?
C17 F7 1.339(14) . ?
C17 C18 1.359(18) . ?
C18 F8 1.338(11) . ?
C18 C19 1.379(18) . ?
C19 N4 1.354(12) . ?
C20 C25 1.35(2) . ?
C20 C21 1.38(2) . ?
C21 C22 1.47(3) . ?
C21 H21 0.9500 . ?
C22 C23 1.34(3) . ?
C22 H22 0.9500 . ?
C23 C24 1.35(3) . ?
C23 H23 0.9500 . ?
C24 C25 1.47(2) . ?
C24 H24 0.9500 . ?
C25 H25 0.9500 . ?
C26 C31 1.339(14) . ?
C26 C27 1.392(16) . ?
C27 C28 1.384(19) . ?
C27 H27 0.9500 . ?
C28 C29 1.381(19) . ?
C28 H28 0.9500 . ?
C29 C30 1.326(18) . ?
C29 H29 0.9500 . ?
C30 C31 1.377(18) . ?
C30 H30 0.9500 . ?
C31 H31 0.9500 . ?
C32 C37 1.333(16) . ?
C32 C33 1.387(15) . ?
C33 C34 1.33(2) . ?
C33 H33 0.9500 . ?
C34 C35 1.37(2) . ?
C34 H34 0.9500 . ?
C35 C36 1.33(2) . ?
C35 H35 0.9500 . ?
C36 C37 1.43(2) . ?
C36 H36 0.9500 . ?
C37 H37 0.9500 . ?
C38 N5 1.379(13) . ?
C38 C39 1.397(16) . ?
C38 C56 1.399(15) . ?
C39 F9 1.337(12) . ?
C39 C40 1.370(16) . ?
C40 F10 1.315(13) . ?
C40 C41 1.436(14) . ?
C41 N5 1.350(13) . ?
C41 C42 1.384(14) . ?
C42 C43 1.408(14) . ?
C42 C57 1.481(14) . ?
C43 N6 1.400(12) . ?
C43 C44 1.426(13) . ?
C44 C45 1.319(14) . ?
C44 F11 1.358(11) . ?
C45 F12 1.317(10) . ?
C45 C46 1.455(13) . ?
C46 C47 1.387(14) . ?
C46 N6 1.400(11) . ?
C47 C48 1.422(14) . ?
C47 C63 1.507(13) . ?
C48 C49 1.370(14) . ?
C48 N7 1.421(13) . ?
C49 F13 1.345(12) . ?
C49 C50 1.345(15) . ?
C50 F14 1.349(11) . ?
C50 C51 1.426(15) . ?
C51 N7 1.364(13) . ?
C51 C52 1.437(15) . ?
C52 C53 1.363(17) . ?
C52 C69 1.476(16) . ?
C53 N8 1.360(14) . ?
C53 C54 1.438(16) . ?
C54 F15 1.302(14) . ?
C54 C55 1.36(2) . ?
C55 F16 1.366(15) . ?
C55 C56 1.401(17) . ?
C56 N8 1.367(14) . ?
C57 C62 1.347(17) . ?
C57 C58 1.399(16) . ?
C58 C59 1.35(2) . ?
C58 H58 0.9500 . ?
C59 C60 1.32(3) . ?
C59 H59 0.9500 . ?
C60 C61 1.38(3) . ?
C60 H60 0.9500 . ?
C61 C62 1.47(2) . ?
C61 H61 0.9500 . ?
C62 H62 0.9500 . ?
C63 C68 1.304(17) . ?
C63 C64 1.364(17) . ?
C64 C65 1.405(19) . ?
C64 H64 0.9500 . ?
C65 C66 1.29(2) . ?
C65 H65 0.9500 . ?
C66 C67 1.33(2) . ?
C66 H66 0.9500 . ?
C67 C68 1.40(2) . ?
C67 H67 0.9500 . ?
C68 H68 0.9500 . ?
C69 C74 1.40(2) . ?
C69 C70 1.416(19) . ?
C70 C71 1.429(17) . ?
C70 H70 0.9500 . ?
C71 C72 1.40(2) . ?
C71 H71 0.9500 . ?
C72 C73 1.35(3) . ?
C72 H72 0.9500 . ?
C73 C74 1.43(2) . ?
C73 H73 0.9500 . ?
C74 H74 0.9500 . ?
Fe1 O1 1.712(8) . ?
Fe1 N1 1.905(8) . ?
Fe1 N4 1.912(8) . ?
Fe1 N3 1.929(7) . ?
Fe1 N2 1.930(9) . ?
Fe2 O1 1.724(8) . ?
Fe2 N8 1.916(8) . ?
Fe2 N6 1.918(7) . ?
Fe2 N5 1.927(8) . ?
Fe2 N7 1.936(9) . ?
